data_7002767
loop_
_publ_author_name
'Tan, Runyu'
'Song, Datong'

_publ_section_title
;
 Reductive dearomatization of a substituted benzene triggered by a
 strong oxidant
;
_journal_coden_ASTM DTARAF
_journal_issue 44
_journal_name_full 'Dalton Transactions'
_journal_page_first 9892
_journal_page_last 9897
_journal_paper_doi 10.1039/b919233f
_journal_year 2009
_chemical_formula_sum 'C76 H66 Cl6 N4 Pt2'
_chemical_formula_weight 1638.21
_space_group_IT_number 14
_symmetry_cell_setting monoclinic
_symmetry_space_group_name_Hall '-P 2yn'
_symmetry_space_group_name_H-M 'P 1 21/n 1'
_atom_sites_solution_hydrogens geom
_atom_sites_solution_primary direct
_atom_sites_solution_secondary difmap
_audit_creation_method SHELXL-97
_cell_angle_alpha 90.00
_cell_angle_beta 98.108(4)
_cell_angle_gamma 90.00
_cell_formula_units_Z 2
_cell_length_a 10.2127(10)
_cell_length_b 21.2988(18)
_cell_length_c 15.1085(14)
_cell_measurement_reflns_used 28097
_cell_measurement_temperature 150(2)
_cell_measurement_theta_max 27.50
_cell_measurement_theta_min 2.97
_cell_volume 3253.5(5)
_computing_structure_refinement 'SHELXL-97 (Sheldrick, 1997)'
_computing_structure_solution 'SHELXS-97 (Sheldrick, 1990)'
_diffrn_ambient_temperature 150(2)
_diffrn_measured_fraction_theta_full 0.991
_diffrn_measured_fraction_theta_max 0.991
_diffrn_radiation_monochromator graphite
_diffrn_radiation_source 'fine-focus sealed tube'
_diffrn_radiation_type MoK\a
_diffrn_radiation_wavelength 0.71073
_diffrn_reflns_av_R_equivalents 0.0960
_diffrn_reflns_av_sigmaI/netI 0.1246
_diffrn_reflns_limit_h_max 12
_diffrn_reflns_limit_h_min -13
_diffrn_reflns_limit_k_max 27
_diffrn_reflns_limit_k_min -27
_diffrn_reflns_limit_l_max 19
_diffrn_reflns_limit_l_min -18
_diffrn_reflns_number 28097
_diffrn_reflns_theta_full 27.50
_diffrn_reflns_theta_max 27.50
_diffrn_reflns_theta_min 2.97
_exptl_absorpt_coefficient_mu 4.590
_exptl_absorpt_correction_T_max 0.8746
_exptl_absorpt_correction_T_min 0.8030
_exptl_absorpt_correction_type multi-scan
_exptl_absorpt_process_details 'Bruker Apex 2'
_exptl_crystal_colour yellow
_exptl_crystal_density_diffrn 1.672
_exptl_crystal_density_method 'not measured'
_exptl_crystal_description block
_exptl_crystal_F_000 1616
_exptl_crystal_size_max 0.05
_exptl_crystal_size_mid 0.03
_exptl_crystal_size_min 0.03
_refine_diff_density_max 1.780
_refine_diff_density_min -1.363
_refine_diff_density_rms 0.200
_refine_ls_extinction_method none
_refine_ls_goodness_of_fit_ref 1.009
_refine_ls_hydrogen_treatment constr
_refine_ls_matrix_type full
_refine_ls_number_parameters 346
_refine_ls_number_reflns 7404
_refine_ls_number_restraints 5
_refine_ls_restrained_S_all 1.009
_refine_ls_R_factor_all 0.1064
_refine_ls_R_factor_gt 0.0472
_refine_ls_shift/su_max 0.002
_refine_ls_shift/su_mean 0.000
_refine_ls_structure_factor_coef Fsqd
_refine_ls_weighting_details 'calc w=1/[\s^2^(Fo^2^)+(0.0289P)^2^+3.1380P] where P=(Fo^2^+2Fc^2^)/3'
_refine_ls_weighting_scheme calc
_refine_ls_wR_factor_gt 0.0763
_refine_ls_wR_factor_ref 0.0932
_reflns_number_gt 4612
_reflns_number_total 7404
_reflns_threshold_expression >2sigma(I)
_cod_data_source_file B919233F.txt
_cod_data_source_block 2a
_cod_original_sg_symbol_H-M P2(1)/n
_cod_database_code 7002767

loop_
_symmetry_equiv_pos_as_xyz
'x, y, z'
'-x+1/2, y+1/2, -z+1/2'
'-x, -y, -z'
'x-1/2, -y-1/2, z-1/2'

loop_
_atom_site_label
_atom_site_type_symbol
_atom_site_fract_x
_atom_site_fract_y
_atom_site_fract_z
_atom_site_U_iso_or_equiv
_atom_site_adp_type
_atom_site_occupancy
_atom_site_symmetry_multiplicity
_atom_site_calc_flag
_atom_site_refinement_flags
_atom_site_disorder_assembly
_atom_site_disorder_group
Pt1 Pt 1.45019(3) 0.370721(11) 0.607354(18) 0.01518(8) Uani 1 1 d . . .
Cl1 Cl 1.39377(18) 0.28923(8) 0.71121(12) 0.0254(4) Uani 1 1 d . . .
N1 N 1.6282(5) 0.3213(2) 0.5871(4) 0.0179(13) Uani 1 1 d . . .
N2 N 1.3554(5) 0.3219(2) 0.4914(3) 0.0141(12) Uani 1 1 d . . .
C1 C 1.6870(7) 0.2743(3) 0.6328(5) 0.0283(18) Uani 1 1 d . . .
H1A H 1.6663 0.2658 0.6910 0.034 Uiso 1 1 calc R . .
C2 C 1.7791(8) 0.2364(3) 0.5980(6) 0.036(2) Uani 1 1 d . . .
H2A H 1.8214 0.2033 0.6334 0.044 Uiso 1 1 calc R . .
C3 C 1.8088(7) 0.2461(3) 0.5142(5) 0.0289(9) Uani 1 1 d . . .
H3A H 1.8701 0.2196 0.4906 0.035 Uiso 1 1 calc R . .
C4 C 1.7482(7) 0.2956(3) 0.4632(5) 0.0266(18) Uani 1 1 d . . .
C5 C 1.7651(7) 0.3084(3) 0.3744(5) 0.0304(19) Uani 1 1 d . . .
H5A H 1.8287 0.2853 0.3475 0.037 Uiso 1 1 calc R . .
C6 C 1.6912(7) 0.3537(3) 0.3257(5) 0.0286(19) Uani 1 1 d . A .
C7 C 1.6043(7) 0.3915(3) 0.3684(5) 0.0205(16) Uani 1 1 d . . .
H7A H 1.5530 0.4227 0.3345 0.025 Uiso 1 1 calc R . .
C8 C 1.5919(6) 0.3845(3) 0.4565(4) 0.0186(8) Uani 1 1 d . . .
C9 C 1.6589(6) 0.3343(3) 0.5041(5) 0.0186(8) Uani 1 1 d . . .
C10 C 1.7051(7) 0.3652(4) 0.2294(5) 0.0377(19) Uani 1 1 d D . .
H10B H 1.7810 0.3425 0.2158 0.045 Uiso 1 1 d R A .
H10A H 1.7234 0.4091 0.2236 0.045 Uiso 1 1 d R . .
C11 C 1.574(4) 0.362(3) 0.166(4) 0.038(4) Uiso 0.20 1 d PD A 1
H11C H 1.5182 0.3980 0.1767 0.058 Uiso 0.20 1 calc PR A 1
H11B H 1.5275 0.3230 0.1759 0.058 Uiso 0.20 1 calc PR A 1
H11A H 1.5916 0.3633 0.1036 0.058 Uiso 0.20 1 calc PR A 1
C11A C 1.589(3) 0.3323(16) 0.171(3) 0.038(4) Uiso 0.30 1 d PD A 2
H11F H 1.6040 0.2868 0.1727 0.058 Uiso 0.30 1 calc PR A 2
H11E H 1.5835 0.3473 0.1095 0.058 Uiso 0.30 1 calc PR A 2
H11D H 1.5066 0.3418 0.1943 0.058 Uiso 0.30 1 calc PR A 2
C11B C 1.583(2) 0.3486(12) 0.161(2) 0.038(4) Uiso 0.50 1 d PD A 3
H11I H 1.6029 0.3568 0.1006 0.058 Uiso 0.50 1 calc PR A 3
H11H H 1.5080 0.3743 0.1727 0.058 Uiso 0.50 1 calc PR A 3
H11G H 1.5618 0.3041 0.1669 0.058 Uiso 0.50 1 calc PR A 3
C12 C 1.3448(7) 0.2602(3) 0.5009(4) 0.0212(16) Uani 1 1 d . . .
H12A H 1.4013 0.2401 0.5478 0.025 Uiso 1 1 calc R . .
C13 C 1.2549(7) 0.2236(3) 0.4456(5) 0.0266(18) Uani 1 1 d . . .
H13A H 1.2507 0.1795 0.4541 0.032 Uiso 1 1 calc R . .
C14 C 1.1737(8) 0.2522(3) 0.3792(5) 0.0273(18) Uani 1 1 d . . .
H14A H 1.1071 0.2285 0.3438 0.033 Uiso 1 1 calc R . .
C15 C 1.1864(7) 0.3165(3) 0.3621(4) 0.0200(16) Uani 1 1 d . . .
C16 C 1.1089(7) 0.3459(3) 0.2893(5) 0.0274(18) Uani 1 1 d . . .
H16A H 1.0407 0.3227 0.2545 0.033 Uiso 1 1 calc R . .
C17 C 1.1291(7) 0.4063(3) 0.2678(5) 0.0280(19) Uani 1 1 d . B .
C18 C 1.2272(7) 0.4398(3) 0.3226(5) 0.0235(17) Uani 1 1 d . . .
H18A H 1.2431 0.4818 0.3059 0.028 Uiso 1 1 calc R . .
C19 C 1.3032(7) 0.4169(3) 0.3992(5) 0.0289(9) Uani 1 1 d . . .
C20 C 1.2840(6) 0.3525(3) 0.4190(4) 0.0175(15) Uani 1 1 d . . .
C21 C 1.0476(7) 0.4404(3) 0.1905(4) 0.0304(8) Uani 1 1 d D . .
H21B H 1.0909 0.4793 0.1809 0.036 Uiso 1 1 d R B .
H21A H 0.9645 0.4505 0.2098 0.036 Uiso 1 1 d R . .
C22 C 1.0243(14) 0.4038(6) 0.1018(6) 0.0186(8) Uani 0.50 1 d PD B 1
H22C H 0.9639 0.4276 0.0579 0.028 Uiso 0.50 1 calc PR B 1
H22B H 0.9853 0.3628 0.1118 0.028 Uiso 0.50 1 calc PR B 1
H22A H 1.1088 0.3978 0.0792 0.028 Uiso 0.50 1 calc PR B 1
C22A C 0.9859(13) 0.3961(6) 0.1155(7) 0.0186(8) Uani 0.50 1 d PD B 2
H22F H 0.9386 0.4209 0.0664 0.028 Uiso 0.50 1 calc PR B 2
H22E H 0.9240 0.3675 0.1389 0.028 Uiso 0.50 1 calc PR B 2
H22D H 1.0560 0.3717 0.0933 0.028 Uiso 0.50 1 calc PR B 2
C23 C 1.5357(7) 0.4142(3) 0.7224(4) 0.0214(16) Uani 1 1 d . . .
C24 C 1.6704(7) 0.4062(3) 0.7534(5) 0.0216(16) Uani 1 1 d . . .
H24A H 1.7240 0.3848 0.7166 0.026 Uiso 1 1 calc R . .
C25 C 1.7284(8) 0.4285(3) 0.8363(5) 0.0289(9) Uani 1 1 d . . .
H25A H 1.8205 0.4226 0.8545 0.035 Uiso 1 1 calc R . .
C26 C 1.6545(7) 0.4589(3) 0.8922(5) 0.0289(9) Uani 1 1 d . . .
H26A H 1.6940 0.4726 0.9497 0.035 Uiso 1 1 calc R . .
C27 C 1.5233(7) 0.4690(3) 0.8641(5) 0.0304(8) Uani 1 1 d . . .
H27A H 1.4720 0.4915 0.9012 0.036 Uiso 1 1 calc R . .
C28 C 1.4628(8) 0.4463(4) 0.7801(5) 0.037(2) Uani 1 1 d . . .
H28A H 1.3708 0.4529 0.7625 0.044 Uiso 1 1 calc R . .
C29 C 1.2678(6) 0.4100(3) 0.6098(4) 0.0181(15) Uani 1 1 d . . .
C30 C 1.2440(7) 0.4729(3) 0.6150(4) 0.0231(17) Uani 1 1 d . . .
H30A H 1.3168 0.5011 0.6207 0.028 Uiso 1 1 calc R . .
C31 C 1.1181(7) 0.4970(3) 0.6124(5) 0.0296(18) Uani 1 1 d . . .
H31A H 1.1058 0.5410 0.6168 0.036 Uiso 1 1 calc R . .
C32 C 1.0091(8) 0.4573(3) 0.6034(5) 0.0304(8) Uani 1 1 d . . .
H32A H 0.9224 0.4738 0.6022 0.036 Uiso 1 1 calc R . .
C33 C 1.0287(7) 0.3942(4) 0.5962(5) 0.0325(19) Uani 1 1 d . . .
H33A H 0.9550 0.3666 0.5882 0.039 Uiso 1 1 calc R . .
C34 C 1.1567(6) 0.3700(3) 0.6006(5) 0.0261(16) Uani 1 1 d . . .
H34A H 1.1690 0.3259 0.5973 0.031 Uiso 1 1 calc R . .
C35 C 1.5169(7) 0.4308(3) 0.5094(5) 0.0304(8) Uani 1 1 d . . .
C36 C 1.4012(6) 0.4592(3) 0.4517(5) 0.0186(8) Uani 1 1 d . . .
C37 C 1.3876(8) 0.5219(3) 0.4473(5) 0.0304(8) Uani 1 1 d . . .
H37A H 1.3092 0.5376 0.4132 0.036 Uiso 1 1 calc R . .
Cl1S Cl 1.5226(3) 0.17898(15) 0.3292(3) 0.0968(11) Uani 1 1 d . . .
Cl2S Cl 1.6830(4) 0.08020(18) 0.4185(2) 0.1053(12) Uani 1 1 d . . .
C1S C 1.6499(10) 0.1248(5) 0.3229(7) 0.066(3) Uani 1 1 d . . .
H1SB H 1.6247 0.0968 0.2711 0.079 Uiso 1 1 calc R . .
H1SA H 1.7311 0.1477 0.3130 0.079 Uiso 1 1 calc R . .

loop_
_atom_site_aniso_label
_atom_site_aniso_U_11
_atom_site_aniso_U_22
_atom_site_aniso_U_33
_atom_site_aniso_U_23
_atom_site_aniso_U_13
_atom_site_aniso_U_12
Pt1 0.01435(13) 0.01301(13) 0.01868(13) 0.00044(15) 0.00405(9) -0.00073(14)
Cl1 0.0271(10) 0.0224(9) 0.0270(10) 0.0084(8) 0.0051(8) -0.0005(7)
N1 0.014(3) 0.017(3) 0.023(3) 0.001(3) 0.002(3) 0.002(2)
N2 0.013(3) 0.010(3) 0.020(3) 0.001(2) 0.004(2) -0.001(2)
C1 0.019(4) 0.025(4) 0.039(5) 0.003(4) -0.001(4) -0.002(3)
C2 0.025(5) 0.025(4) 0.056(6) 0.010(4) -0.004(4) 0.011(3)
C3 0.028(2) 0.025(2) 0.032(2) -0.0029(18) -0.0018(18) -0.0007(17)
C4 0.012(4) 0.024(4) 0.046(5) -0.002(4) 0.010(4) -0.002(3)
C5 0.019(4) 0.033(5) 0.042(5) -0.010(4) 0.016(4) 0.000(3)
C6 0.026(4) 0.032(5) 0.029(4) -0.012(3) 0.009(4) -0.013(3)
C7 0.019(4) 0.020(4) 0.025(4) -0.003(3) 0.013(3) -0.001(3)
C8 0.012(2) 0.019(2) 0.026(2) -0.0023(16) 0.0072(16) -0.0032(15)
C9 0.012(2) 0.019(2) 0.026(2) -0.0023(16) 0.0072(16) -0.0032(15)
C10 0.043(5) 0.039(5) 0.035(5) -0.003(4) 0.018(4) 0.000(4)
C12 0.028(4) 0.016(4) 0.019(4) 0.007(3) 0.004(3) 0.000(3)
C13 0.030(5) 0.012(4) 0.038(5) 0.001(3) 0.005(4) -0.002(3)
C14 0.037(5) 0.019(4) 0.025(4) -0.002(3) 0.002(4) -0.003(3)
C15 0.023(4) 0.018(4) 0.021(4) -0.003(3) 0.011(3) 0.000(3)
C16 0.030(5) 0.017(4) 0.031(4) 0.000(3) -0.007(4) -0.010(3)
C17 0.028(5) 0.024(4) 0.029(4) -0.002(3) -0.006(4) -0.005(3)
C18 0.031(5) 0.013(4) 0.027(4) 0.000(3) 0.006(3) -0.008(3)
C19 0.028(2) 0.025(2) 0.032(2) -0.0029(18) -0.0018(18) -0.0007(17)
C20 0.016(4) 0.012(3) 0.025(4) -0.004(3) 0.003(3) -0.001(3)
C21 0.026(2) 0.033(2) 0.031(2) -0.0039(16) 0.0012(16) 0.0021(15)
C22 0.012(2) 0.019(2) 0.026(2) -0.0023(16) 0.0072(16) -0.0032(15)
C22A 0.012(2) 0.019(2) 0.026(2) -0.0023(16) 0.0072(16) -0.0032(15)
C23 0.027(4) 0.019(4) 0.018(4) 0.005(3) 0.000(3) -0.005(3)
C24 0.031(5) 0.010(3) 0.024(4) 0.005(3) 0.005(3) -0.001(3)
C25 0.028(2) 0.025(2) 0.032(2) -0.0029(18) -0.0018(18) -0.0007(17)
C26 0.028(2) 0.025(2) 0.032(2) -0.0029(18) -0.0018(18) -0.0007(17)
C27 0.026(2) 0.033(2) 0.031(2) -0.0039(16) 0.0012(16) 0.0021(15)
C28 0.028(5) 0.054(5) 0.028(5) -0.006(4) 0.002(4) 0.000(4)
C29 0.016(4) 0.020(4) 0.020(4) -0.003(3) 0.007(3) 0.000(3)
C30 0.019(4) 0.030(4) 0.023(4) 0.001(3) 0.009(3) -0.001(3)
C31 0.033(5) 0.026(4) 0.034(5) -0.003(3) 0.017(4) 0.008(3)
C32 0.026(2) 0.033(2) 0.031(2) -0.0039(16) 0.0012(16) 0.0021(15)
C33 0.016(4) 0.041(5) 0.040(5) -0.005(4) 0.001(4) -0.008(3)
C34 0.022(4) 0.022(4) 0.036(4) -0.003(4) 0.010(3) -0.003(3)
C35 0.026(2) 0.033(2) 0.031(2) -0.0039(16) 0.0012(16) 0.0021(15)
C36 0.012(2) 0.019(2) 0.026(2) -0.0023(16) 0.0072(16) -0.0032(15)
C37 0.026(2) 0.033(2) 0.031(2) -0.0039(16) 0.0012(16) 0.0021(15)
Cl1S 0.075(2) 0.083(2) 0.144(3) -0.039(2) 0.055(2) -0.0223(17)
Cl2S 0.138(3) 0.126(3) 0.061(2) 0.0087(19) 0.045(2) -0.014(2)
C1S 0.064(7) 0.073(7) 0.068(7) -0.014(6) 0.037(5) -0.018(6)

loop_
_atom_type_symbol
_atom_type_description
_atom_type_scat_dispersion_real
_atom_type_scat_dispersion_imag
_atom_type_scat_source
C C 0.0033 0.0016 'International Tables Vol C Tables 4.2.6.8 and 6.1.1.4'
H H 0.0000 0.0000 'International Tables Vol C Tables 4.2.6.8 and 6.1.1.4'
N N 0.0061 0.0033 'International Tables Vol C Tables 4.2.6.8 and 6.1.1.4'
Cl Cl 0.1484 0.1585 'International Tables Vol C Tables 4.2.6.8 and 6.1.1.4'
Pt Pt -1.7033 8.3905 'International Tables Vol C Tables 4.2.6.8 and 6.1.1.4'

loop_
_geom_angle_atom_site_label_1
_geom_angle_atom_site_label_2
_geom_angle_atom_site_label_3
_geom_angle
_geom_angle_site_symmetry_1
_geom_angle_site_symmetry_3
_geom_angle_publ_flag
C29 Pt1 C23 94.6(3) . . ?
C29 Pt1 C35 98.5(3) . . ?
C23 Pt1 C35 100.2(3) . . ?
C29 Pt1 N2 84.6(2) . . ?
C23 Pt1 N2 176.9(2) . . ?
C35 Pt1 N2 82.9(2) . . ?
C29 Pt1 N1 171.2(2) . . ?
C23 Pt1 N1 94.2(2) . . ?
C35 Pt1 N1 80.6(2) . . ?
N2 Pt1 N1 86.6(2) . . ?
C29 Pt1 Cl1 88.92(19) . . ?
C23 Pt1 Cl1 83.59(18) . . ?
C35 Pt1 Cl1 171.3(2) . . ?
N2 Pt1 Cl1 93.42(14) . . ?
N1 Pt1 Cl1 91.40(15) . . ?
C1 N1 C9 119.4(6) . . ?
C1 N1 Pt1 129.0(5) . . ?
C9 N1 Pt1 109.9(4) . . ?
C12 N2 C20 120.6(5) . . ?
C12 N2 Pt1 115.1(4) . . ?
C20 N2 Pt1 122.8(4) . . ?
N1 C1 C2 121.7(7) . . ?
C3 C2 C1 120.8(7) . . ?
C2 C3 C4 119.3(7) . . ?
C3 C4 C5 124.6(7) . . ?
C3 C4 C9 117.1(7) . . ?
C5 C4 C9 118.3(6) . . ?
C6 C5 C4 121.0(7) . . ?
C5 C6 C7 119.1(7) . . ?
C5 C6 C10 120.9(7) . . ?
C7 C6 C10 120.0(7) . . ?
C8 C7 C6 122.2(6) . . ?
C7 C8 C9 118.4(6) . . ?
C7 C8 C35 123.9(6) . . ?
C9 C8 C35 117.5(6) . . ?
N1 C9 C8 117.7(6) . . ?
N1 C9 C4 121.6(6) . . ?
C8 C9 C4 120.6(6) . . ?
C6 C10 C11A 108.0(18) . . ?
C6 C10 C11B 115.7(16) . . ?
C6 C10 C11 114(3) . . ?
N2 C12 C13 123.1(6) . . ?
C14 C13 C12 118.5(6) . . ?
C13 C14 C15 120.9(7) . . ?
C14 C15 C16 121.5(6) . . ?
C14 C15 C20 118.9(6) . . ?
C16 C15 C20 119.5(6) . . ?
C17 C16 C15 121.6(7) . . ?
C16 C17 C18 117.6(7) . . ?
C16 C17 C21 123.7(6) . . ?
C18 C17 C21 118.6(6) . . ?
C19 C18 C17 125.6(6) . . ?
C18 C19 C20 115.9(6) . . ?
C18 C19 C36 119.1(6) . . ?
C20 C19 C36 125.0(6) . . ?
N2 C20 C19 123.0(6) . . ?
N2 C20 C15 117.5(5) . . ?
C19 C20 C15 119.5(6) . . ?
C17 C21 C22 115.3(8) . . ?
C17 C21 C22A 113.3(8) . . ?
C24 C23 C28 115.7(6) . . ?
C24 C23 Pt1 120.6(5) . . ?
C28 C23 Pt1 123.2(5) . . ?
C25 C24 C23 122.2(7) . . ?
C26 C25 C24 121.0(7) . . ?
C27 C26 C25 118.9(7) . . ?
C26 C27 C28 120.7(7) . . ?
C23 C28 C27 121.4(7) . . ?
C30 C29 C34 116.8(6) . . ?
C30 C29 Pt1 124.8(5) . . ?
C34 C29 Pt1 118.2(5) . . ?
C29 C30 C31 122.3(7) . . ?
C30 C31 C32 120.5(7) . . ?
C33 C32 C31 118.8(7) . . ?
C32 C33 C34 120.4(7) . . ?
C33 C34 C29 121.1(7) . . ?
C37 C35 C36 113.4(6) 3_866 . ?
C37 C35 C8 108.6(6) 3_866 . ?
C36 C35 C8 111.6(6) . . ?
C37 C35 Pt1 110.7(5) 3_866 . ?
C36 C35 Pt1 110.1(5) . . ?
C8 C35 Pt1 101.9(4) . . ?
C37 C36 C19 121.2(6) . . ?
C37 C36 C35 120.0(6) . . ?
C19 C36 C35 118.8(6) . . ?
C36 C37 C35 126.5(7) . 3_866 ?
Cl2S C1S Cl1S 112.1(5) . . ?

loop_
_geom_bond_atom_site_label_1
_geom_bond_atom_site_label_2
_geom_bond_distance
_geom_bond_site_symmetry_2
_geom_bond_publ_flag
Pt1 C29 2.047(7) . ?
Pt1 C23 2.052(7) . ?
Pt1 C35 2.139(8) . ?
Pt1 N2 2.147(5) . ?
Pt1 N1 2.159(5) . ?
Pt1 Cl1 2.4620(17) . ?
N1 C1 1.313(8) . ?
N1 C9 1.363(8) . ?
N2 C12 1.329(8) . ?
N2 C20 1.389(8) . ?
C1 C2 1.397(10) . ?
C2 C3 1.359(11) . ?
C3 C4 1.398(10) . ?
C4 C5 1.403(10) . ?
C4 C9 1.432(9) . ?
C5 C6 1.374(10) . ?
C6 C7 1.419(10) . ?
C6 C10 1.501(10) . ?
C7 C8 1.362(9) . ?
C8 C9 1.410(9) . ?
C8 C35 1.540(9) . ?
C10 C11A 1.5399(10) . ?
C10 C11B 1.5399(10) . ?
C10 C11 1.5400(10) . ?
C12 C13 1.391(9) . ?
C13 C14 1.353(9) . ?
C14 C15 1.402(9) . ?
C15 C16 1.409(9) . ?
C15 C20 1.443(9) . ?
C16 C17 1.349(9) . ?
C17 C18 1.402(9) . ?
C17 C21 1.519(9) . ?
C18 C19 1.388(9) . ?
C19 C20 1.422(9) . ?
C19 C36 1.490(9) . ?
C21 C22 1.5396(10) . ?
C21 C22A 1.5401(10) . ?
C23 C24 1.399(9) . ?
C23 C28 1.402(10) . ?
C24 C25 1.392(9) . ?
C25 C26 1.372(10) . ?
C26 C27 1.365(10) . ?
C27 C28 1.415(10) . ?
C29 C30 1.366(9) . ?
C29 C34 1.409(9) . ?
C30 C31 1.380(9) . ?
C31 C32 1.389(10) . ?
C32 C33 1.365(10) . ?
C33 C34 1.398(10) . ?
C35 C37 1.488(10) 3_866 ?
C35 C36 1.494(9) . ?
C36 C37 1.342(9) . ?
C37 C35 1.488(10) 3_866 ?
Cl1S C1S 1.751(10) . ?
Cl2S C1S 1.722(10) . ?
